data_1534869
loop_
_publ_author_name
'Shuvaeva, V.A.'
'Antipin, M.Yu.'
'Fesenko, O.E.'
'Smotrakov, V.G.'
'Struchkov, Yu.T.'

_publ_section_title
;
 X-ray diffraction study of Pb Zr O3 ferroelectric phase, induced by
 strong electric field.
;
_journal_name_full Kristallografiya
_journal_page_first 1033
_journal_page_last 1035
_journal_volume 37
_journal_year 1992
_chemical_formula_sum 'O3 Pb Zr'
_chemical_name_systematic 'Pb (Zr O3)'
_space_group_crystal_system orthorhombic
_space_group_IT_number 38
_space_group_name_Hall 'C -2 -2'
_space_group_name_H-M_alt 'C m 2 m'
_cell_angle_alpha 90
_cell_angle_beta 90
_cell_angle_gamma 90
_cell_formula_units_Z 2
_cell_length_a 5.89
_cell_length_b 5.897
_cell_length_c 4.134
_cell_volume 143.588
_citation_journal_id_ASTM KRISAJ
_cod_data_source_file Shuvaeva_KRISAJ_1992_1288.cif
_cod_data_source_block O3Pb1Zr1
_cod_depositor_comments
;
 Updating space group information.

 Antanas Vaitkus,
 2018-06-11
;
_cod_original_cell_volume 143.5876
_cod_original_formula_sum 'O3 Pb1 Zr1'
_cod_database_code 1534869

loop_
_space_group_symop_id
_space_group_symop_operation_xyz
1 x,y,z
2 -x,y,-z
3 x,y,-z
4 -x,y,z
5 x+1/2,y+1/2,z
6 -x+1/2,y+1/2,-z
7 x+1/2,y+1/2,-z
8 -x+1/2,y+1/2,z

loop_
_atom_site_label
_atom_site_type_symbol
_atom_site_fract_x
_atom_site_fract_y
_atom_site_fract_z
_atom_site_occupancy
_atom_site_U_iso_or_equiv
Pb1 Pb+2 0 0 0 1 0.0
O2 O-2 0.26 0.222 0.5 1 0.0
O1 O-2 0 0.48 0 1 0.0
Zr1 Zr+4 0 0.469 0.5 1 0.0
